data_7051889
loop_
_publ_author_name
'Burchell, Tara J.'
'Enright, Gary D.'
'Ripmeester, John A.'

_publ_section_title
;
 Guest capture, storage and removal in the TATM host framework: a
 single-crystal study
;
_journal_issue 5
_journal_name_full 'New Journal of Chemistry'
_journal_page_first 864
_journal_paper_doi 10.1039/b718592h
_journal_volume 32
_journal_year 2008
_chemical_formula_moiety '2(C19H16O3S3) 0.40(C3H6O1)'
_chemical_formula_sum 'C39.2 H34.4 O6.4 S6'
_chemical_formula_weight 800.23
_chemical_name_systematic
;
?
;
_space_group_IT_number 2
_symmetry_cell_setting triclinic
_symmetry_space_group_name_Hall '-P 1'
_symmetry_space_group_name_H-M 'P -1'
_atom_sites_solution_hydrogens geom
_atom_sites_solution_primary direct
_atom_sites_solution_secondary difmap
_audit_creation_method SHELXL-97
_cell_angle_alpha 95.542(5)
_cell_angle_beta 106.816(4)
_cell_angle_gamma 95.760(5)
_cell_formula_units_Z 1
_cell_length_a 7.990(3)
_cell_length_b 10.661(4)
_cell_length_c 12.050(4)
_cell_measurement_reflns_used 5230
_cell_measurement_temperature 125(2)
_cell_measurement_theta_max 24.88
_cell_measurement_theta_min 2.69
_cell_volume 969.0(6)
_computing_cell_refinement 'SAINT (Bruker 2001)'
_computing_data_collection SMART
_computing_data_reduction 'SAINT (Bruker 2001)'
_computing_structure_refinement 'SHELXL-97 (Sheldrick, 1997)'
_computing_structure_solution 'SHELXS-97 (Sheldrick, 1990)'
_diffrn_ambient_temperature 125(2)
_diffrn_measured_fraction_theta_full 0.998
_diffrn_measured_fraction_theta_max 0.998
_diffrn_measurement_device_type 'Bruker SMART 1000 CCD'
_diffrn_measurement_method '/w scans'
_diffrn_radiation_monochromator graphite
_diffrn_radiation_source 'fine-focus sealed tube'
_diffrn_radiation_type MoK\a
_diffrn_radiation_wavelength 0.71073
_diffrn_reflns_av_R_equivalents 0.0609
_diffrn_reflns_av_sigmaI/netI 0.0778
_diffrn_reflns_limit_h_max 9
_diffrn_reflns_limit_h_min -9
_diffrn_reflns_limit_k_max 12
_diffrn_reflns_limit_k_min -12
_diffrn_reflns_limit_l_max 14
_diffrn_reflns_limit_l_min -14
_diffrn_reflns_number 9744
_diffrn_reflns_theta_full 25.02
_diffrn_reflns_theta_max 25.02
_diffrn_reflns_theta_min 2.69
_exptl_absorpt_coefficient_mu 0.400
_exptl_absorpt_correction_T_max 0.9687
_exptl_absorpt_correction_T_min 0.8828
_exptl_absorpt_correction_type multi-scan
_exptl_absorpt_process_details SADABS
_exptl_crystal_colour 'pale yellow'
_exptl_crystal_density_diffrn 1.371
_exptl_crystal_density_method 'not measured'
_exptl_crystal_description plate
_exptl_crystal_F_000 417
_exptl_crystal_size_max 0.32
_exptl_crystal_size_mid 0.16
_exptl_crystal_size_min 0.08
_refine_diff_density_max 0.358
_refine_diff_density_min -0.351
_refine_diff_density_rms 0.078
_refine_ls_extinction_method none
_refine_ls_goodness_of_fit_ref 1.102
_refine_ls_hydrogen_treatment mixed
_refine_ls_matrix_type full
_refine_ls_number_parameters 264
_refine_ls_number_reflns 3417
_refine_ls_number_restraints 0
_refine_ls_restrained_S_all 1.102
_refine_ls_R_factor_all 0.0999
_refine_ls_R_factor_gt 0.0590
_refine_ls_shift/su_max 0.000
_refine_ls_shift/su_mean 0.000
_refine_ls_structure_factor_coef Fsqd
_refine_ls_weighting_details 'calc w=1/[\s^2^(Fo^2^)+(0.0314P)^2^+2.2230P] where P=(Fo^2^+2Fc^2^)/3'
_refine_ls_weighting_scheme calc
_refine_ls_wR_factor_gt 0.1192
_refine_ls_wR_factor_ref 0.1310
_reflns_number_gt 2328
_reflns_number_total 3417
_reflns_threshold_expression >2sigma(I)
_cod_data_source_file b718592h.txt
_cod_data_source_block 1d
_cod_original_formula_sum 'C39.20 H34.40 O6.40 S6'
_cod_database_code 7051889

loop_
_symmetry_equiv_pos_as_xyz
'x, y, z'
'-x, -y, -z'

loop_
_atom_site_label
_atom_site_type_symbol
_atom_site_fract_x
_atom_site_fract_y
_atom_site_fract_z
_atom_site_U_iso_or_equiv
_atom_site_adp_type
_atom_site_occupancy
_atom_site_symmetry_multiplicity
_atom_site_calc_flag
_atom_site_refinement_flags
_atom_site_disorder_assembly
_atom_site_disorder_group
O1 O 0.0591(4) 0.9626(3) -0.2430(3) 0.0313(8) Uani 1 1 d . . .
O2 O -0.6435(4) 0.4334(3) 0.1465(3) 0.0296(8) Uani 1 1 d . . .
O3 O 0.4758(5) 0.9240(3) 0.6684(3) 0.0458(10) Uani 1 1 d . . .
S1 S 0.24484(14) 0.95850(10) 0.00867(10) 0.0215(3) Uani 1 1 d . . .
S2 S -0.41777(14) 0.67194(10) 0.15872(10) 0.0232(3) Uani 1 1 d . . .
S3 S 0.41758(16) 0.69395(12) 0.49887(11) 0.0344(3) Uani 1 1 d . . .
C1 C 0.0920(5) 0.6723(4) 0.1713(4) 0.0180(9) Uani 1 1 d . . .
H1A H 0.1281 0.5916 0.1418 0.022 Uiso 1 1 calc R . .
C2 C 0.1212(5) 0.7712(4) 0.0925(4) 0.0161(9) Uani 1 1 d . . .
C3 C 0.0214(5) 0.7592(4) -0.0265(4) 0.0179(10) Uani 1 1 d . . .
C4 C 0.0728(5) 0.8529(4) -0.0831(4) 0.0187(10) Uani 1 1 d . . .
C5 C 0.2482(5) 0.8754(4) 0.1228(4) 0.0216(10) Uani 1 1 d . . .
C6 C 0.0024(5) 0.8725(4) -0.2053(4) 0.0224(10) Uani 1 1 d . . .
C7 C -0.1443(7) 0.7770(5) -0.2830(5) 0.0518(17) Uani 1 1 d . . .
H7A H -0.2574 0.8083 -0.2890 0.078 Uiso 1 1 calc R . .
H7B H -0.1427 0.6964 -0.2501 0.078 Uiso 1 1 calc R . .
H7C H -0.1291 0.7636 -0.3609 0.078 Uiso 1 1 calc R . .
C8 C -0.1015(5) 0.6447(4) 0.1626(3) 0.0174(9) Uani 1 1 d . . .
C9 C -0.1886(5) 0.5220(4) 0.1562(3) 0.0193(10) Uani 1 1 d . . .
H9A H -0.1337 0.4472 0.1535 0.023 Uiso 1 1 calc R . .
C10 C -0.3610(5) 0.5211(4) 0.1543(4) 0.0196(10) Uani 1 1 d . . .
C11 C -0.2101(5) 0.7346(4) 0.1639(4) 0.0211(10) Uani 1 1 d . . .
C12 C -0.4953(5) 0.4145(4) 0.1483(4) 0.0230(10) Uani 1 1 d . . .
C13 C -0.4422(6) 0.2835(4) 0.1475(5) 0.0345(12) Uani 1 1 d . . .
H13A H -0.3573 0.2768 0.2231 0.052 Uiso 1 1 calc R . .
H13B H -0.3879 0.2675 0.0852 0.052 Uiso 1 1 calc R . .
H13C H -0.5467 0.2206 0.1337 0.052 Uiso 1 1 calc R . .
C14 C 0.2029(5) 0.7086(4) 0.2977(4) 0.0193(10) Uani 1 1 d . . .
C15 C 0.2028(5) 0.8213(4) 0.3696(4) 0.0212(10) Uani 1 1 d . . .
H15A H 0.1337 0.8863 0.3433 0.025 Uiso 1 1 calc R . .
C16 C 0.3132(5) 0.8269(4) 0.4815(4) 0.0241(11) Uani 1 1 d . . .
C17 C 0.3119(6) 0.6317(5) 0.3576(4) 0.0279(11) Uani 1 1 d . . .
C18 C 0.3599(6) 0.9315(4) 0.5789(4) 0.0279(11) Uani 1 1 d . . .
C19 C 0.2656(6) 1.0434(5) 0.5650(4) 0.0351(12) Uani 1 1 d . . .
H19A H 0.1718 1.0355 0.6024 0.053 Uiso 1 1 calc R . .
H19B H 0.2137 1.0489 0.4816 0.053 Uiso 1 1 calc R . .
H19C H 0.3485 1.1205 0.6019 0.053 Uiso 1 1 calc R . .
H3 H -0.071(6) 0.692(4) -0.056(4) 0.026(12) Uiso 1 1 d . . .
H8 H 0.335(6) 0.901(4) 0.196(4) 0.025(12) Uiso 1 1 d . . .
H11 H -0.181(5) 0.822(4) 0.167(3) 0.014(11) Uiso 1 1 d . . .
H17 H 0.341(5) 0.554(4) 0.330(3) 0.011(10) Uiso 1 1 d . . .
O50 O 1.094(3) 0.6492(19) 0.6317(18) 0.059(6) Uiso 0.20 1 d P A -1
C50 C 1.020(4) 0.571(3) 0.548(3) 0.044(7) Uiso 0.20 1 d P A -1
C51 C 0.865(4) 0.606(3) 0.451(3) 0.061(9) Uiso 0.20 1 d P A -1
H51A H 0.8758 0.6988 0.4524 0.092 Uiso 0.20 1 calc PR A -1
H51B H 0.7531 0.5757 0.4642 0.092 Uiso 0.20 1 calc PR A -1
H51C H 0.8665 0.5665 0.3745 0.092 Uiso 0.20 1 calc PR A -1
C52 C 1.083(4) 0.447(3) 0.532(3) 0.052(8) Uiso 0.20 1 d P A -1
H52A H 1.1833 0.4405 0.5998 0.078 Uiso 0.20 1 calc PR A -1
H52B H 1.1195 0.4403 0.4610 0.078 Uiso 0.20 1 calc PR A -1
H52C H 0.9874 0.3788 0.5247 0.078 Uiso 0.20 1 calc PR A -1

loop_
_atom_site_aniso_label
_atom_site_aniso_U_11
_atom_site_aniso_U_22
_atom_site_aniso_U_33
_atom_site_aniso_U_23
_atom_site_aniso_U_13
_atom_site_aniso_U_12
O1 0.0325(18) 0.0282(19) 0.031(2) 0.0104(15) 0.0071(15) -0.0048(15)
O2 0.0156(16) 0.0282(18) 0.039(2) -0.0028(15) 0.0053(14) -0.0100(13)
O3 0.049(2) 0.041(2) 0.026(2) 0.0039(17) -0.0170(17) -0.0075(17)
S1 0.0167(5) 0.0177(6) 0.0268(7) -0.0004(5) 0.0048(5) -0.0049(4)
S2 0.0155(5) 0.0196(6) 0.0331(7) 0.0022(5) 0.0064(5) 0.0003(4)
S3 0.0287(7) 0.0318(7) 0.0286(7) 0.0059(6) -0.0117(5) -0.0021(5)
C1 0.017(2) 0.018(2) 0.016(2) 0.0019(18) 0.0010(18) 0.0040(17)
C2 0.012(2) 0.016(2) 0.019(2) 0.0011(18) 0.0031(17) -0.0008(16)
C3 0.010(2) 0.014(2) 0.025(3) 0.0001(19) 0.0002(18) -0.0002(18)
C4 0.013(2) 0.018(2) 0.024(2) -0.0011(19) 0.0051(18) 0.0006(17)
C5 0.014(2) 0.024(2) 0.022(3) -0.004(2) 0.002(2) -0.0026(18)
C6 0.015(2) 0.023(3) 0.026(3) 0.005(2) 0.0019(19) -0.0001(18)
C7 0.046(3) 0.056(4) 0.032(3) 0.018(3) -0.014(3) -0.028(3)
C8 0.013(2) 0.021(2) 0.011(2) 0.0003(18) -0.0053(17) -0.0018(18)
C9 0.015(2) 0.022(2) 0.015(2) 0.0006(18) -0.0027(17) 0.0012(18)
C10 0.018(2) 0.019(2) 0.018(2) 0.0018(18) 0.0012(18) -0.0033(18)
C11 0.017(2) 0.016(2) 0.027(3) 0.0013(19) 0.0040(19) -0.0030(19)
C12 0.016(2) 0.025(3) 0.023(3) -0.0013(19) 0.0013(19) -0.0053(19)
C13 0.033(3) 0.020(3) 0.049(3) 0.002(2) 0.014(2) -0.007(2)
C14 0.0087(19) 0.022(2) 0.023(2) 0.0020(19) 0.0008(17) -0.0034(17)
C15 0.012(2) 0.024(2) 0.023(3) 0.004(2) 0.0007(18) -0.0047(18)
C16 0.019(2) 0.026(3) 0.021(3) -0.001(2) 0.0015(19) -0.0081(19)
C17 0.022(2) 0.022(3) 0.032(3) -0.001(2) 0.000(2) -0.005(2)
C18 0.025(2) 0.033(3) 0.021(3) 0.005(2) 0.003(2) -0.012(2)
C19 0.034(3) 0.041(3) 0.026(3) -0.006(2) 0.008(2) -0.003(2)

loop_
_atom_type_symbol
_atom_type_description
_atom_type_scat_dispersion_real
_atom_type_scat_dispersion_imag
_atom_type_scat_source
C C 0.0033 0.0016 'International Tables Vol C Tables 4.2.6.8 and 6.1.1.4'
H H 0.0000 0.0000 'International Tables Vol C Tables 4.2.6.8 and 6.1.1.4'
O O 0.0106 0.0060 'International Tables Vol C Tables 4.2.6.8 and 6.1.1.4'
S S 0.1246 0.1234 'International Tables Vol C Tables 4.2.6.8 and 6.1.1.4'

loop_
_geom_angle_atom_site_label_1
_geom_angle_atom_site_label_2
_geom_angle_atom_site_label_3
_geom_angle
_geom_angle_site_symmetry_1
_geom_angle_site_symmetry_3
_geom_angle_publ_flag
C5 S1 C4 91.4(2) . . ?
C11 S2 C10 91.1(2) . . ?
C17 S3 C16 91.1(2) . . ?
C14 C1 C8 110.4(3) . . ?
C14 C1 C2 113.2(3) . . ?
C8 C1 C2 111.1(3) . . ?
C14 C1 H1A 107.2 . . ?
C8 C1 H1A 107.2 . . ?
C2 C1 H1A 107.2 . . ?
C5 C2 C3 111.5(4) . . ?
C5 C2 C1 126.5(4) . . ?
C3 C2 C1 121.9(3) . . ?
C4 C3 C2 113.1(4) . . ?
C4 C3 H3 129(3) . . ?
C2 C3 H3 118(3) . . ?
C3 C4 C6 129.1(4) . . ?
C3 C4 S1 111.6(3) . . ?
C6 C4 S1 119.3(3) . . ?
C2 C5 S1 112.5(3) . . ?
C2 C5 H8 128(3) . . ?
S1 C5 H8 120(3) . . ?
O1 C6 C4 121.7(4) . . ?
O1 C6 C7 120.5(4) . . ?
C4 C6 C7 117.8(4) . . ?
C6 C7 H7A 109.5 . . ?
C6 C7 H7B 109.5 . . ?
H7A C7 H7B 109.5 . . ?
C6 C7 H7C 109.5 . . ?
H7A C7 H7C 109.5 . . ?
H7B C7 H7C 109.5 . . ?
C11 C8 C9 111.7(4) . . ?
C11 C8 C1 124.7(4) . . ?
C9 C8 C1 123.6(4) . . ?
C10 C9 C8 113.1(4) . . ?
C10 C9 H9A 123.5 . . ?
C8 C9 H9A 123.5 . . ?
C9 C10 C12 130.2(4) . . ?
C9 C10 S2 111.3(3) . . ?
C12 C10 S2 118.5(3) . . ?
C8 C11 S2 112.9(3) . . ?
C8 C11 H11 126(2) . . ?
S2 C11 H11 121(2) . . ?
O2 C12 C10 120.3(4) . . ?
O2 C12 C13 121.9(4) . . ?
C10 C12 C13 117.8(4) . . ?
C12 C13 H13A 109.5 . . ?
C12 C13 H13B 109.5 . . ?
H13A C13 H13B 109.5 . . ?
C12 C13 H13C 109.5 . . ?
H13A C13 H13C 109.5 . . ?
H13B C13 H13C 109.5 . . ?
C17 C14 C15 111.4(4) . . ?
C17 C14 C1 122.9(4) . . ?
C15 C14 C1 125.6(4) . . ?
C16 C15 C14 112.7(4) . . ?
C16 C15 H15A 123.6 . . ?
C14 C15 H15A 123.6 . . ?
C15 C16 C18 129.3(4) . . ?
C15 C16 S3 111.4(3) . . ?
C18 C16 S3 119.2(3) . . ?
C14 C17 S3 113.3(4) . . ?
C14 C17 H17 129(2) . . ?
S3 C17 H17 117(2) . . ?
O3 C18 C19 121.5(4) . . ?
O3 C18 C16 119.5(5) . . ?
C19 C18 C16 119.0(4) . . ?
C18 C19 H19A 109.5 . . ?
C18 C19 H19B 109.5 . . ?
H19A C19 H19B 109.5 . . ?
C18 C19 H19C 109.5 . . ?
H19A C19 H19C 109.5 . . ?
H19B C19 H19C 109.5 . . ?
O50 C50 C52 121(3) . . ?
O50 C50 C51 119(3) . . ?
C52 C50 C51 119(3) . . ?

loop_
_geom_bond_atom_site_label_1
_geom_bond_atom_site_label_2
_geom_bond_distance
_geom_bond_site_symmetry_2
_geom_bond_publ_flag
O1 C6 1.205(5) . ?
O2 C12 1.216(5) . ?
O3 C18 1.217(5) . ?
S1 C5 1.701(5) . ?
S1 C4 1.718(4) . ?
S2 C11 1.706(4) . ?
S2 C10 1.714(4) . ?
S3 C17 1.700(5) . ?
S3 C16 1.715(5) . ?
C1 C14 1.515(6) . ?
C1 C8 1.515(6) . ?
C1 C2 1.529(6) . ?
C1 H1A 1.0000 . ?
C2 C5 1.371(6) . ?
C2 C3 1.411(6) . ?
C3 C4 1.358(6) . ?
C3 H3 0.94(4) . ?
C4 C6 1.460(6) . ?
C5 H8 0.94(4) . ?
C6 C7 1.493(6) . ?
C7 H7A 0.9800 . ?
C7 H7B 0.9800 . ?
C7 H7C 0.9800 . ?
C8 C11 1.358(6) . ?
C8 C9 1.403(6) . ?
C9 C10 1.370(6) . ?
C9 H9A 0.9500 . ?
C10 C12 1.464(6) . ?
C11 H11 0.93(4) . ?
C12 C13 1.500(6) . ?
C13 H13A 0.9800 . ?
C13 H13B 0.9800 . ?
C13 H13C 0.9800 . ?
C14 C17 1.358(6) . ?
C14 C15 1.412(6) . ?
C15 C16 1.373(6) . ?
C15 H15A 0.9500 . ?
C16 C18 1.473(6) . ?
C17 H17 0.94(4) . ?
C18 C19 1.472(7) . ?
C19 H19A 0.9800 . ?
C19 H19B 0.9800 . ?
C19 H19C 0.9800 . ?
O50 C50 1.21(3) . ?
C50 C52 1.47(4) . ?
C50 C51 1.55(4) . ?
C51 H51A 0.9800 . ?
C51 H51B 0.9800 . ?
C51 H51C 0.9800 . ?
C52 H52A 0.9800 . ?
C52 H52B 0.9800 . ?
C52 H52C 0.9800 . ?

loop_
_geom_torsion_atom_site_label_1
_geom_torsion_atom_site_label_2
_geom_torsion_atom_site_label_3
_geom_torsion_atom_site_label_4
_geom_torsion
_geom_torsion_site_symmetry_1
_geom_torsion_site_symmetry_2
_geom_torsion_site_symmetry_3
_geom_torsion_site_symmetry_4
_geom_torsion_publ_flag
C14 C1 C2 C5 8.5(6) . . . . ?
C8 C1 C2 C5 133.5(4) . . . . ?
C14 C1 C2 C3 -175.6(4) . . . . ?
C8 C1 C2 C3 -50.6(5) . . . . ?
C5 C2 C3 C4 -0.3(5) . . . . ?
C1 C2 C3 C4 -176.8(4) . . . . ?
C2 C3 C4 C6 179.9(4) . . . . ?
C2 C3 C4 S1 -0.1(5) . . . . ?
C5 S1 C4 C3 0.4(3) . . . . ?
C5 S1 C4 C6 -179.6(3) . . . . ?
C3 C2 C5 S1 0.6(5) . . . . ?
C1 C2 C5 S1 177.0(3) . . . . ?
C4 S1 C5 C2 -0.6(3) . . . . ?
C3 C4 C6 O1 178.2(4) . . . . ?
S1 C4 C6 O1 -1.8(6) . . . . ?
C3 C4 C6 C7 -1.4(7) . . . . ?
S1 C4 C6 C7 178.6(4) . . . . ?
C14 C1 C8 C11 82.0(5) . . . . ?
C2 C1 C8 C11 -44.5(5) . . . . ?
C14 C1 C8 C9 -95.7(5) . . . . ?
C2 C1 C8 C9 137.8(4) . . . . ?
C11 C8 C9 C10 -0.8(5) . . . . ?
C1 C8 C9 C10 177.2(4) . . . . ?
C8 C9 C10 C12 -179.9(4) . . . . ?
C8 C9 C10 S2 0.7(5) . . . . ?
C11 S2 C10 C9 -0.3(3) . . . . ?
C11 S2 C10 C12 -179.8(4) . . . . ?
C9 C8 C11 S2 0.5(5) . . . . ?
C1 C8 C11 S2 -177.4(3) . . . . ?
C10 S2 C11 C8 -0.1(4) . . . . ?
C9 C10 C12 O2 -179.4(4) . . . . ?
S2 C10 C12 O2 0.0(6) . . . . ?
C9 C10 C12 C13 2.1(7) . . . . ?
S2 C10 C12 C13 -178.5(3) . . . . ?
C8 C1 C14 C17 109.1(5) . . . . ?
C2 C1 C14 C17 -125.6(4) . . . . ?
C8 C1 C14 C15 -68.3(5) . . . . ?
C2 C1 C14 C15 57.1(5) . . . . ?
C17 C14 C15 C16 0.6(5) . . . . ?
C1 C14 C15 C16 178.3(4) . . . . ?
C14 C15 C16 C18 174.8(4) . . . . ?
C14 C15 C16 S3 0.0(5) . . . . ?
C17 S3 C16 C15 -0.5(3) . . . . ?
C17 S3 C16 C18 -175.9(4) . . . . ?
C15 C14 C17 S3 -1.0(5) . . . . ?
C1 C14 C17 S3 -178.7(3) . . . . ?
C16 S3 C17 C14 0.9(4) . . . . ?
C15 C16 C18 O3 -171.9(4) . . . . ?
S3 C16 C18 O3 2.5(6) . . . . ?
C15 C16 C18 C19 7.7(7) . . . . ?
S3 C16 C18 C19 -177.9(3) . . . . ?
H1A C1 C2 C5 -109.6 . . . . ?
H1A C1 C8 C11 -161.4 . . . . ?
H1A C1 C14 C17 -7.5 . . . . ?
